data_1575104
loop_
_publ_author_name
'Guan, Yu-Tao'
'Ji, Heng'
'Yang, Ju'
'Yu, Sai-Sai'
'Liu, Ming'

_publ_section_title
;
 Construction of helicates based on six-coordinated silicon centres.
;
_journal_issue 32
_journal_name_full 'Chemical science'
_journal_page_first 14448
_journal_page_last 14454
_journal_paper_doi 10.1039/d5sc03271g
_journal_volume 16
_journal_year 2025
_chemical_formula_moiety 'C179 H176 N12 Na8 O53 Si4 [13.5 (C4 H10 O)]'
_chemical_formula_sum 'C233 H311 N12 Na8 O66.5 Si4'
_chemical_formula_weight 4640.20
_space_group_crystal_system monoclinic
_space_group_IT_number 14
_space_group_name_Hall '-P 2ybc'
_space_group_name_H-M_alt 'P 1 21/c 1'
_atom_sites_solution_hydrogens mixed
_atom_sites_solution_primary direct
_audit_block_doi 10.5517/ccdc.csd.cc2n51jf
_audit_creation_method
;FinalCif V113 by Daniel Kratzert, Freiburg 2025,
https://dkratzert.de/finalcif.html
;
_audit_update_record
;
2025-07-08 deposited with the CCDC.	2025-07-14 downloaded from the CCDC.
;
_cell_angle_alpha 90
_cell_angle_beta 113.954(2)
_cell_angle_gamma 90
_cell_formula_units_Z 2
_cell_length_a 26.7856(7)
_cell_length_b 22.6021(7)
_cell_length_c 23.2890(6)
_cell_measurement_reflns_used 9826
_cell_measurement_temperature 150(2)
_cell_measurement_theta_max 52.4705
_cell_measurement_theta_min 2.661
_cell_volume 12885.1(7)
_computing_cell_refinement 'SAINT V8.41'
_computing_data_collection 'BRUKER APEX5 V2024-9'
_computing_data_reduction 'SAINT V8.41'
_computing_structure_refinement 'SHELXL-2019/2 (Sheldrick, 2019)'
_computing_structure_solution 'SHELXT 2018/2 (Sheldrick, 2018)'
_diffrn_ambient_environment N~2~
_diffrn_ambient_temperature 150(2)
_diffrn_detector CPAD
_diffrn_detector_area_resol_mean 7.41
_diffrn_detector_type 'Bruker PHOTON III'
_diffrn_measured_fraction_theta_full 0.995
_diffrn_measured_fraction_theta_max 0.995
_diffrn_measurement_device 'three-circle diffractometer'
_diffrn_measurement_device_type 'Bruker D8 VENTURE dual wavelength Mo/Cu'
_diffrn_measurement_method '\w and \f scans'
_diffrn_measurement_specimen_support 'MiTeGen micromount'
_diffrn_radiation_monochromator 'mirror optics'
_diffrn_radiation_probe x-ray
_diffrn_radiation_type CuK\a
_diffrn_radiation_wavelength 1.54178
_diffrn_reflns_av_R_equivalents 0.0769
_diffrn_reflns_av_unetI/netI 0.0661
_diffrn_reflns_Laue_measured_fraction_full 0.995
_diffrn_reflns_Laue_measured_fraction_max 0.995
_diffrn_reflns_limit_h_max 31
_diffrn_reflns_limit_h_min -31
_diffrn_reflns_limit_k_max 26
_diffrn_reflns_limit_k_min -26
_diffrn_reflns_limit_l_max 27
_diffrn_reflns_limit_l_min -25
_diffrn_reflns_number 140349
_diffrn_reflns_point_group_measured_fraction_full 0.995
_diffrn_reflns_point_group_measured_fraction_max 0.995
_diffrn_reflns_theta_full 66.971
_diffrn_reflns_theta_max 66.971
_diffrn_reflns_theta_min 2.852
_diffrn_source 'microfocus sealed X-ray tube'
_diffrn_source_type 'Incoatec I\ms'
_exptl_absorpt_coefficient_mu 1.000
_exptl_absorpt_correction_T_max 0.7528
_exptl_absorpt_correction_T_min 0.5947
_exptl_absorpt_correction_type multi-scan
_exptl_absorpt_process_details
;SADABS-2016/2 - Bruker AXS area detector scaling and absorption correction:
Krause, L., Herbst-Irmer, R., Sheldrick G.M. & Stalke D., J. Appl. Cryst. 48
(2015) 3-10
;
_exptl_crystal_colour colourless
_exptl_crystal_density_diffrn 1.196
_exptl_crystal_description block
_exptl_crystal_F_000 4938
_exptl_crystal_size_max 0.15
_exptl_crystal_size_mid 0.1
_exptl_crystal_size_min 0.1
_refine_diff_density_max 1.138
_refine_diff_density_min -0.506
_refine_diff_density_rms 0.075
_refine_ls_extinction_method none
_refine_ls_goodness_of_fit_ref 1.012
_refine_ls_hydrogen_treatment constr
_refine_ls_matrix_type full
_refine_ls_number_parameters 1211
_refine_ls_number_reflns 22822
_refine_ls_number_restraints 1128
_refine_ls_restrained_S_all 1.051
_refine_ls_R_factor_all 0.1571
_refine_ls_R_factor_gt 0.1213
_refine_ls_shift/su_max 0.000
_refine_ls_shift/su_mean 0.000
_refine_ls_structure_factor_coef Fsqd
_refine_ls_weighting_details 'w=1/[\s^2^(Fo^2^)+(0.0600P)^2^+40.0000P] where P=(Fo^2^+2Fc^2^)/3'
_refine_ls_weighting_scheme calc
_refine_ls_wR_factor_gt 0.2793
_refine_ls_wR_factor_ref 0.2992
_reflns_Friedel_coverage 0.000
_reflns_number_gt 13656
_reflns_number_total 22822
_reflns_threshold_expression 'I > 2\s(I)'
_cod_data_source_file d5sc03271g2.cif
_cod_data_source_block P21v_a_sq_sq
_cod_depositor_comments 'Adding full bibliography for 1575099--1575105.cif.'
_cod_original_cell_volume 12885.1(6)
_cod_original_sg_symbol_H-M 'P 21/c'
_cod_original_formula_sum 'C233 H311 N12 Na8 O66.50 Si4'
_cod_database_code 1575104
_shelx_shelxl_version_number 2019/2
_shelx_space_group_comment
;
The symmetry employed for this shelxl refinement is uniquely defined
by the following loop, which should always be used as a source of
symmetry information in preference to the above space-group names.
They are only intended as comments.
;
_diffrn_measurement_ambient_temperature_device_make 'Oxford Cryostream 800'

loop_
_space_group_symop_operation_xyz
'x, y, z'
'-x, y+1/2, -z+1/2'
'-x, -y, -z'
'x, -y-1/2, z-1/2'

loop_
_atom_site_label
_atom_site_type_symbol
_atom_site_fract_x
_atom_site_fract_y
_atom_site_fract_z
_atom_site_U_iso_or_equiv
_atom_site_adp_type
_atom_site_occupancy
_atom_site_site_symmetry_order
_atom_site_calc_flag
_atom_site_refinement_flags_posn
_atom_site_refinement_flags_adp
_atom_site_refinement_flags_occupancy
_atom_site_disorder_assembly
_atom_site_disorder_group
Si01 Si 0.67820(6) 0.58299(7) 0.76601(7) 0.0653(4) Uani 1 1 d . U . . .
Si02 Si 0.02747(7) 0.67913(10) 0.46907(10) 0.0973(6) Uani 1 1 d . U . . .
Na1 Na 0.22210(16) 0.80230(17) 0.30745(17) 0.1416(13) Uani 1 1 d . . . . .
Na2 Na 0.57990(11) 0.62642(11) 0.39752(12) 0.0607(9) Uani 0.706(5) 1 d . U P A 1
Na2A Na 0.5282(3) 0.6781(3) 0.3958(4) 0.085(3) Uani 0.294(5) 1 d . U P A 2
Na3 Na 0.10181(11) 0.34285(14) 0.55551(17) 0.1249(11) Uani 1 1 d . . . . .
Na4 Na 0.8025(4) 0.5626(6) 0.8220(6) 0.146(4) Uani 0.308(3) 1 d . U P B 1
Na6 Na 0.6704(4) 0.4605(4) 0.3768(5) 0.123(3) Uani 0.351(3) 1 d . U P A 2
Na5 Na 0.6670(6) 0.3984(6) 0.3917(7) 0.177(5) Uani 0.341(3) 1 d . U P C 3
O4 O 0.8770(3) 0.5391(6) 0.8570(6) 0.143(4) Uani 0.5 1 d . U P . .
H4AX H 0.892595 0.521706 0.830947 0.214 Uiso 0.5 1 calc R U P B 1
H4BX H 0.898674 0.544745 0.900502 0.214 Uiso 0.5 1 calc R U P B 1
O2 O 0.1369(5) 0.2882(6) 0.5022(6) 0.159(5) Uani 0.5 1 d D U P . .
H2A H 0.163429 0.265362 0.522667 0.238 Uiso 0.5 1 d DR U P . .
H2B H 0.147550 0.309036 0.478876 0.238 Uiso 0.5 1 d DR U P . .
O3 O 0.1635(4) 0.3332(5) 0.6619(6) 0.152(5) Uani 0.5 1 d D . P . .
H3A H 0.180961 0.293254 0.657570 0.229 Uiso 0.5 1 d DR U P . .
H3B H 0.151688 0.330476 0.698949 0.229 Uiso 0.5 1 d DR U P . .
O5 O 0.8418(4) 0.6438(7) 0.8444(6) 0.166(6) Uani 0.5 1 d . . P . .
H5A H 0.880577 0.645521 0.863180 0.249 Uiso 0.5 1 calc R U P B 1
H5B H 0.821049 0.679334 0.835894 0.249 Uiso 0.5 1 calc R U P B 1
O1_1 O -0.02430(16) 0.6368(2) 0.4098(2) 0.1112(17) Uani 1 1 d D U . . .
C1_1 C -0.0124(2) 0.5783(3) 0.4141(3) 0.103(2) Uani 1 1 d D U . . .
C2_1 C -0.0430(3) 0.5334(3) 0.3752(3) 0.115(3) Uani 1 1 d D U . . .
H2_1 H -0.076180 0.542301 0.340387 0.138 Uiso 1 1 calc R U . . .
C3_1 C -0.0252(3) 0.4761(3) 0.3873(4) 0.116(3) Uani 1 1 d D U . . .
H3_1 H -0.046951 0.445531 0.361081 0.139 Uiso 1 1 calc R U . . .
C4_1 C 0.0235(3) 0.4615(3) 0.4363(3) 0.111(2) Uani 1 1 d D U . . .
H4_1 H 0.035115 0.421410 0.442691 0.134 Uiso 1 1 calc R U . . .
C5_1 C 0.0559(2) 0.5058(3) 0.4770(3) 0.094(2) Uani 1 1 d D U . . .
C6_1 C 0.0370(2) 0.5634(3) 0.4650(3) 0.092(2) Uani 1 1 d D U . . .
C7_1 C 0.1070(2) 0.4883(3) 0.5305(3) 0.099(2) Uani 1 1 d D U . . .
C8_1 C 0.1856(2) 0.5322(3) 0.6206(3) 0.0860(18) Uani 1 1 d D U . . .
C9_1 C 0.2115(2) 0.5863(3) 0.6409(3) 0.104(2) Uani 1 1 d D U . . .
H9_1 H 0.196715 0.621122 0.617247 0.125 Uiso 1 1 calc R U . . .
C10_1 C 0.2592(2) 0.5896(3) 0.6956(3) 0.109(2) Uani 1 1 d D U . . .
H10_1 H 0.276706 0.626702 0.709262 0.131 Uiso 1 1 calc R U . . .
C11_1 C 0.2815(2) 0.5383(3) 0.7309(3) 0.104(2) Uani 1 1 d D U . . .
C12_1 C 0.2555(2) 0.4855(3) 0.7099(3) 0.099(2) Uani 1 1 d D U . . .
H12_1 H 0.270081 0.450577 0.733456 0.118 Uiso 1 1 calc R U . . .
C13_1 C 0.2078(2) 0.4818(3) 0.6547(3) 0.095(2) Uani 1 1 d D U . . .
H13_1 H 0.190845 0.444538 0.640646 0.114 Uiso 1 1 calc R U . . .
C14_1 C 0.3346(2) 0.5416(3) 0.7893(3) 0.111(2) Uani 1 1 d D U . . .
H14A_1 H 0.338525 0.581878 0.807366 0.133 Uiso 1 1 calc R U . . .
H14B_1 H 0.332878 0.513379 0.820944 0.133 Uiso 1 1 calc R U . . .
C15_1 C 0.3845(2) 0.5277(3) 0.7763(4) 0.106(2) Uani 1 1 d D U . . .
C16_1 C 0.4195(3) 0.5685(3) 0.7756(5) 0.131(3) Uani 1 1 d D U . . .
H16_1 H 0.413709 0.608094 0.785205 0.157 Uiso 1 1 calc R U . . .
C17_1 C 0.4642(3) 0.5571(3) 0.7619(4) 0.124(3) Uani 1 1 d D U . . .
H17_1 H 0.486157 0.589050 0.759081 0.149 Uiso 1 1 calc R U . . .
C18_1 C 0.4767(2) 0.5023(2) 0.7526(3) 0.0806(17) Uani 1 1 d D U . . .
C19_1 C 0.4436(3) 0.4577(3) 0.7574(6) 0.160(4) Uani 1 1 d D U . . .
H19_1 H 0.450875 0.417866 0.750207 0.191 Uiso 1 1 calc R U . . .
C20_1 C 0.3990(3) 0.4705(3) 0.7728(6) 0.165(4) Uani 1 1 d D U . . .
H20_1 H 0.379066 0.439194 0.780834 0.198 Uiso 1 1 calc R U . . .
C21_1 C 0.5332(2) 0.4453(3) 0.7115(3) 0.0778(16) Uani 1 1 d D U . . .
C22_1 C 0.5892(2) 0.4375(2) 0.7154(2) 0.0753(15) Uani 1 1 d D U . . .
C23_1 C 0.6299(2) 0.4808(2) 0.7386(2) 0.0660(13) Uani 1 1 d D U . . .
C24_1 C 0.6812(2) 0.4727(2) 0.7364(3) 0.0741(15) Uani 1 1 d D U . . .
C25_1 C 0.6946(3) 0.4209(3) 0.7154(3) 0.0887(18) Uani 1 1 d D U . . .
H25_1 H 0.729398 0.415433 0.714431 0.106 Uiso 1 1 calc R U . . .
C26_1 C 0.6540(3) 0.3753(3) 0.6949(3) 0.094(2) Uani 1 1 d D U . . .
H26_1 H 0.662633 0.338040 0.682281 0.113 Uiso 1 1 calc R U . . .
C27_1 C 0.6027(3) 0.3847(3) 0.6934(3) 0.0878(19) Uani 1 1 d D U . . .
H27_1 H 0.575744 0.354774 0.676968 0.105 Uiso 1 1 calc R U . . .
N1_1 N 0.13636(17) 0.5338(2) 0.5661(2) 0.0897(16) Uani 1 1 d D U . . .
H1_1 H 0.122890 0.569342 0.553530 0.108 Uiso 1 1 calc R U . . .
N2_1 N 0.52468(18) 0.4905(2) 0.7434(2) 0.0781(13) Uani 1 1 d D U . . .
H2A_1 H 0.551888 0.515492 0.760582 0.094 Uiso 1 1 calc R U . . .
O2_1 O 0.06120(14) 0.61113(18) 0.5011(2) 0.0881(12) Uani 1 1 d D U . . .
O3_1 O 0.12201(17) 0.4357(2) 0.5406(3) 0.1092(17) Uani 1 1 d D U . . .
O4_1 O 0.49662(18) 0.40970(19) 0.67924(19) 0.0968(14) Uani 1 1 d D U . . .
O5_1 O 0.62531(13) 0.53279(15) 0.76361(16) 0.0644(9) Uani 1 1 d D U . . .
O6_1 O 0.71402(14) 0.52103(17) 0.75443(18) 0.0745(10) Uani 1 1 d D U . . .
O1_2 O 0.72789(14) 0.63086(17) 0.75846(17) 0.0749(10) Uani 1 1 d D U . . .
C1_2 C 0.7147(2) 0.6483(2) 0.6985(2) 0.0706(14) Uani 1 1 d D U . . .
C2_2 C 0.7457(2) 0.6831(3) 0.6772(3) 0.0839(17) Uani 1 1 d D U . . .
H2_2 H 0.780213 0.697639 0.705455 0.101 Uiso 1 1 calc R U . . .
C3_2 C 0.7259(3) 0.6965(3) 0.6138(3) 0.0912(19) Uani 1 1 d D U . . .
H3_2 H 0.747260 0.720545 0.598998 0.109 Uiso 1 1 calc R U . . .
C4_2 C 0.6760(2) 0.6761(3) 0.5717(3) 0.0790(16) Uani 1 1 d D U . . .
H4_2 H 0.663866 0.685296 0.528282 0.095 Uiso 1 1 calc R U . . .
C5_2 C 0.64279(19) 0.6417(2) 0.5927(2) 0.0639(13) Uani 1 1 d D U . . .
C6_2 C 0.66319(19) 0.6279(2) 0.6559(2) 0.0628(13) Uani 1 1 d D U . . .
C7_2 C 0.58825(19) 0.6229(2) 0.5466(2) 0.0601(12) Uani 1 1 d D U . . .
C8_2 C 0.50160(18) 0.5764(2) 0.5409(2) 0.0589(12) Uani 1 1 d D U . . .
C9_2 C 0.4769(2) 0.5595(2) 0.5804(2) 0.0676(14) Uani 1 1 d D U . . .
H9_2 H 0.496371 0.563221 0.624598 0.081 Uiso 1 1 calc R U . . .
C10_2 C 0.4243(2) 0.5376(2) 0.5564(2) 0.0682(14) Uani 1 1 d D U . . .
H10_2 H 0.407955 0.526675 0.584154 0.082 Uiso 1 1 calc R U . . .
C11_2 C 0.39490(19) 0.5311(2) 0.4916(2) 0.0684(14) Uani 1 1 d D U . . .
C12_2 C 0.4209(2) 0.5462(2) 0.4532(2) 0.0658(13) Uani 1 1 d D U . . .
H12_2 H 0.402180 0.541032 0.409059 0.079 Uiso 1 1 calc R U . . .
C13_2 C 0.47352(19) 0.5686(2) 0.4772(2) 0.0626(13) Uani 1 1 d D U . . .
H13_2 H 0.490285 0.578727 0.449522 0.075 Uiso 1 1 calc R U . . .
C14_2 C 0.33654(19) 0.5076(2) 0.4641(3) 0.0802(17) Uani 1 1 d D U . . .
H14A_2 H 0.333251 0.476795 0.492597 0.096 Uiso 1 1 calc R U . . .
H14B_2 H 0.329376 0.488584 0.423271 0.096 Uiso 1 1 calc R U . . .
C15_2 C 0.29279(19) 0.5546(2) 0.4542(3) 0.0671(13) Uani 1 1 d D U . . .
C16_2 C 0.2486(2) 0.5439(3) 0.4664(3) 0.0864(18) Uani 1 1 d D U . . .
H16_2 H 0.246055 0.507165 0.484894 0.104 Uiso 1 1 calc R U . . .
C17_2 C 0.2062(2) 0.5850(3) 0.4526(3) 0.0864(18) Uani 1 1 d D U . . .
H17_2 H 0.176025 0.576298 0.462681 0.104 Uiso 1 1 calc R U . . .
C18_2 C 0.2081(2) 0.6378(2) 0.4246(3) 0.0717(14) Uani 1 1 d D U . . .
C19_2 C 0.2532(2) 0.6499(2) 0.4124(3) 0.0752(15) Uani 1 1 d D U . . .
H19_2 H 0.255801 0.686349 0.393525 0.090 Uiso 1 1 calc R U . . .
C20_2 C 0.2953(2) 0.6079(2) 0.4279(3) 0.0720(15) Uani 1 1 d D U . . .
H20_2 H 0.326480 0.616889 0.419924 0.086 Uiso 1 1 calc R U . . .
C21_2 C 0.1538(3) 0.7289(3) 0.3818(3) 0.102(2) Uani 1 1 d D U . . .
C22_2 C 0.1046(3) 0.7615(3) 0.3788(3) 0.109(2) Uani 1 1 d D U . . .
C23_2 C 0.0683(2) 0.7392(3) 0.4026(3) 0.102(2) Uani 1 1 d D U . . .
C24_2 C 0.0238(3) 0.7730(3) 0.4027(4) 0.115(3) Uani 1 1 d D U . . .
C25_2 C 0.0134(4) 0.8280(4) 0.3762(5) 0.156(4) Uani 1 1 d D U . . .
H25_2 H -0.017316 0.850147 0.374367 0.187 Uiso 1 1 calc R U . . .
C26_2 C 0.0501(4) 0.8512(4) 0.3511(5) 0.177(4) Uani 1 1 d D U . . .
H26_2 H 0.043958 0.889676 0.333165 0.212 Uiso 1 1 calc R U . . .
C27_2 C 0.0943(4) 0.8188(4) 0.3525(5) 0.153(3) Uani 1 1 d D U . . .
H27_2 H 0.117977 0.835295 0.335463 0.184 Uiso 1 1 calc R U . . .
N1_2 N 0.55578(16) 0.59693(18) 0.57041(19) 0.0611(10) Uani 1 1 d D U . . .
H1_2 H 0.570874 0.591899 0.611404 0.073 Uiso 1 1 calc R U . . .
N2_2 N 0.16296(18) 0.6765(2) 0.4112(2) 0.0791(13) Uani 1 1 d D U . . .
H2A_2 H 0.137772 0.664518 0.423709 0.095 Uiso 1 1 calc R U . . .
O2_2 O 0.63757(13) 0.59480(15) 0.68421(15) 0.0614(8) Uani 1 1 d D U . . .
O3_2 O 0.57334(16) 0.63190(17) 0.48910(17) 0.0762(10) Uani 1 1 d D U . . .
O4_2 O 0.1860(2) 0.7522(2) 0.3617(3) 0.1251(19) Uani 1 1 d D U . . .
O5_2 O 0.07092(15) 0.6852(2) 0.4284(2) 0.0897(13) Uani 1 1 d D U . . .
O6_2 O -0.00426(17) 0.7461(2) 0.4322(2) 0.1082(16) Uani 1 1 d D U . . .
O1_3 O 0.71948(14) 0.57672(16) 0.84764(16) 0.0716(10) Uani 1 1 d D U . . .
C1_3 C 0.7075(2) 0.6185(2) 0.8816(2) 0.0758(15) Uani 1 1 d D U . . .
C2_3 C 0.7335(3) 0.6272(3) 0.9460(3) 0.101(2) Uani 1 1 d D U . . .
H2_3 H 0.763048 0.602412 0.970852 0.121 Uiso 1 1 calc R U . . .
C3_3 C 0.7161(4) 0.6719(4) 0.9734(3) 0.130(3) Uani 1 1 d D U . . .
H3_3 H 0.734700 0.678701 1.017249 0.156 Uiso 1 1 calc R U . . .
C4_3 C 0.6719(3) 0.7071(3) 0.9384(3) 0.120(3) Uani 1 1 d D U . . .
H4_3 H 0.659931 0.736762 0.958728 0.144 Uiso 1 1 calc R U . . .
C5_3 C 0.6446(3) 0.6995(3) 0.8730(2) 0.0890(18) Uani 1 1 d D U . . .
C6_3 C 0.6630(2) 0.6548(2) 0.8458(2) 0.0725(15) Uani 1 1 d D U . . .
C7_3 C 0.5967(3) 0.7366(3) 0.8379(3) 0.0925(19) Uani 1 1 d D U . . .
C8_3 C 0.5200(2) 0.7435(2) 0.7314(2) 0.0728(15) Uani 1 1 d D U . . .
C9_3 C 0.4905(3) 0.7084(3) 0.6796(3) 0.0903(19) Uani 1 1 d D U . . .
H9_3 H 0.503414 0.669751 0.676883 0.108 Uiso 1 1 calc R U . . .
C10_3 C 0.4428(2) 0.7285(3) 0.6320(3) 0.0850(17) Uani 1 1 d D U . . .
H10_3 H 0.422812 0.703387 0.597618 0.102 Uiso 1 1 calc R U . . .
C11_3 C 0.4241(2) 0.7860(3) 0.6346(3) 0.0759(15) Uani 1 1 d D U . . .
C12_3 C 0.4539(2) 0.8201(3) 0.6860(3) 0.0879(18) Uani 1 1 d D U . . .
H12_3 H 0.441773 0.859033 0.688677 0.106 Uiso 1 1 calc R U . . .
C13_3 C 0.5015(2) 0.7994(2) 0.7342(3) 0.0836(17) Uani 1 1 d D U . . .
H13_3 H 0.521175 0.824224 0.769019 0.100 Uiso 1 1 calc R U . . .
C14_3 C 0.3722(2) 0.8087(3) 0.5827(3) 0.0831(17) Uani 1 1 d D U . . .
H14A_3 H 0.369297 0.792053 0.542106 0.100 Uiso 1 1 calc R U . . .
H14B_3 H 0.374504 0.852297 0.580161 0.100 Uiso 1 1 calc R U . . .
C15_3 C 0.3211(2) 0.7928(3) 0.5924(3) 0.0750(15) Uani 1 1 d D U . . .
C16_3 C 0.2831(2) 0.7569(3) 0.5519(3) 0.098(2) Uani 1 1 d D U . . .
H16_3 H 0.288297 0.741632 0.516773 0.118 Uiso 1 1 calc R U . . .
C17_3 C 0.2360(3) 0.7416(3) 0.5606(3) 0.103(2) Uani 1 1 d D U . . .
H17_3 H 0.210282 0.715235 0.531952 0.124 Uiso 1 1 calc R U . . .
C18_3 C 0.22656(19) 0.7639(2) 0.6094(3) 0.0701(14) Uani 1 1 d D U . . .
C19_3 C 0.2652(2) 0.8004(3) 0.6515(3) 0.0843(17) Uani 1 1 d D U . . .
H19_3 H 0.260049 0.815901 0.686670 0.101 Uiso 1 1 calc R U . . .
C20_3 C 0.3120(2) 0.8144(3) 0.6422(3) 0.0925(19) Uani 1 1 d D U . . .
H20_3 H 0.338505 0.839803 0.671421 0.111 Uiso 1 1 calc R U . . .
C21_3 C 0.1635(2) 0.7437(3) 0.6610(3) 0.0803(16) Uani 1 1 d D U . . .
C22_3 C 0.1065(2) 0.7267(3) 0.6468(3) 0.0847(17) Uani 1 1 d D U . . .
C23_3 C 0.0692(2) 0.7124(3) 0.5860(3) 0.0871(18) Uani 1 1 d D U . . .
C24_3 C 0.0156(2) 0.6934(3) 0.5743(3) 0.0926(19) Uani 1 1 d D U . . .
C25_3 C -0.0020(2) 0.6898(3) 0.6215(3) 0.104(2) Uani 1 1 d D U . . .
H25_3 H -0.038203 0.677572 0.613098 0.124 Uiso 1 1 calc R U . . .
C26_3 C 0.0350(3) 0.7049(3) 0.6834(3) 0.106(2) Uani 1 1 d D U . . .
H26_3 H 0.023305 0.703078 0.716828 0.127 Uiso 1 1 calc R U . . .
C27_3 C 0.0880(3) 0.7221(3) 0.6956(3) 0.103(2) Uani 1 1 d D U . . .
H27_3 H 0.112355 0.731101 0.737456 0.123 Uiso 1 1 calc R U . . .
N1_3 N 0.56766(19) 0.7187(2) 0.7777(2) 0.0813(14) Uani 1 1 d D U . . .
H1_3 H 0.580414 0.687181 0.766000 0.098 Uiso 1 1 calc R U . . .
N2_3 N 0.17627(17) 0.7504(2) 0.6117(2) 0.0793(13) Uani 1 1 d D U . . .
H2A_3 H 0.148936 0.745491 0.574822 0.095 Uiso 1 1 calc R U . . .
O2_3 O 0.64168(14) 0.64021(15) 0.78402(15) 0.0658(9) Uani 1 1 d D U . . .
O3_3 O 0.5851(2) 0.7815(2) 0.8612(2) 0.1227(19) Uani 1 1 d D U . . .
O4_3 O 0.19706(17) 0.7496(2) 0.7165(2) 0.1027(15) Uani 1 1 d D U . . .
O5_3 O 0.07900(14) 0.71510(19) 0.53364(19) 0.0837(12) Uani 1 1 d D U . . .
O6_3 O -0.01360(15) 0.6792(2) 0.5139(2) 0.1039(15) Uani 1 1 d D U . . .
C1_4 C 0.1509(4) 0.9293(5) 0.2600(5) 0.151(4) Uani 1 1 d . U . . .
H1A_4 H 0.133582 0.957637 0.278083 0.226 Uiso 1 1 d R U . . .
H1B_4 H 0.123413 0.901137 0.233316 0.226 Uiso 1 1 d R U . . .
H1C_4 H 0.166629 0.950582 0.234624 0.226 Uiso 1 1 d R U . . .
O1_4 O 0.1912(3) 0.8992(3) 0.3077(3) 0.164(3) Uani 1 1 d . U . . .
H1_4 H 0.215153 0.887896 0.295510 0.246 Uiso 1 1 d R U . . .
C1_5 C 0.3205(8) 0.8559(8) 0.4167(8) 0.148(7) Uani 0.5 1 d D U P D 1
H1A_5 H 0.348581 0.876506 0.407471 0.222 Uiso 0.5 1 d R U P D 1
H1B_5 H 0.336967 0.839195 0.459157 0.222 Uiso 0.5 1 d R U P D 1
H1C_5 H 0.291689 0.883870 0.413993 0.222 Uiso 0.5 1 d R U P D 1
O1_5 O 0.3070(4) 0.8143(6) 0.3647(7) 0.153(6) Uani 0.5 1 d D U P D 1
H1_5 H 0.319076 0.780642 0.378962 0.230 Uiso 0.5 1 d R U P D 1
C1_6 C 0.7009(5) 0.6115(6) 0.4031(8) 0.235(7) Uani 1 1 d . U . . .
H1A_6 H 0.712288 0.592854 0.372399 0.353 Uiso 1 1 d R U . . .
H1B_6 H 0.731641 0.611795 0.444446 0.353 Uiso 1 1 d R U . . .
H1C_6 H 0.689093 0.652155 0.390116 0.353 Uiso 1 1 d R U . . .
O1_6 O 0.6605(3) 0.5810(3) 0.4067(3) 0.154(2) Uani 1 1 d . U . . .
H1_6 H 0.632923 0.602802 0.397163 0.231 Uiso 1 1 d R U . A .
C1_8 C 0.3858(7) 0.7782(5) 0.2660(6) 0.214(6) Uani 1 1 d . U . . .
H1A_8 H 0.419850 0.783042 0.260264 0.321 Uiso 1 1 d R U . . .
H1B_8 H 0.356279 0.799423 0.232578 0.321 Uiso 1 1 d R U . . .
H1C_8 H 0.376609 0.736100 0.264162 0.321 Uiso 1 1 d R U . . .
O1_8 O 0.3898(4) 0.8003(4) 0.3241(5) 0.195(3) Uani 1 1 d . U . . .
H1_8 H 0.360845 0.793699 0.328885 0.293 Uiso 1 1 d R U . . .
O1_10 O 0.8113(4) 0.4898(7) 0.8913(4) 0.315(8) Uani 1 1 d . . . B 1
H1A_10 H 0.845926 0.471953 0.913775 0.473 Uiso 1 1 d R U . B 1
H1B_10 H 0.780342 0.476751 0.897930 0.473 Uiso 1 1 d R U . B 1
C1_11 C 0.5314(7) 0.8005(10) 0.4566(9) 0.301(7) Uani 1 1 d . U . . .
H1A_11 H 0.542360 0.814019 0.500465 0.361 Uiso 1 1 calc R U . A 2
H1B_11 H 0.558850 0.771297 0.456312 0.361 Uiso 1 1 calc R U . A 2
C2_11 C 0.5323(6) 0.8543(9) 0.4156(8) 0.296(9) Uani 1 1 d . U . . .
H2A_11 H 0.570065 0.862920 0.422145 0.444 Uiso 1 1 d R U . . .
H2B_11 H 0.516411 0.888967 0.427127 0.444 Uiso 1 1 d R U . . .
H2C_11 H 0.510900 0.844723 0.371222 0.444 Uiso 1 1 d R U . . .
C3_11 C 0.4788(6) 0.7403(9) 0.4900(9) 0.269(7) Uani 1 1 d D U . . .
H3A_11 H 0.484167 0.768075 0.524868 0.323 Uiso 1 1 calc R U . . .
H3B_11 H 0.507188 0.709073 0.503783 0.323 Uiso 1 1 calc R U . . .
C4_11 C 0.4224(6) 0.7163(5) 0.4605(5) 0.180(5) Uani 1 1 d D U . . .
H4A_11 H 0.414737 0.692990 0.491443 0.216 Uiso 1 1 calc R U . . .
H4B_11 H 0.396299 0.749055 0.445608 0.216 Uiso 1 1 calc R U . . .
H4C_11 H 0.418949 0.691004 0.424863 0.216 Uiso 1 1 calc R U . . .
O1_11 O 0.4745(4) 0.7689(6) 0.4345(5) 0.238(4) Uani 1 1 d . U . . .
C1_12 C 0.8025(4) 0.5247(5) 0.6883(5) 0.154(4) Uani 1 1 d . U . . .
H03A_12 H 0.833329 0.535274 0.677822 0.231 Uiso 1 1 d R U . . .
H03B_12 H 0.771786 0.551359 0.666242 0.231 Uiso 1 1 d R U . . .
H03C_12 H 0.791431 0.483827 0.675292 0.231 Uiso 1 1 d R U . . .
O1_12 O 0.8173(3) 0.5289(4) 0.7512(4) 0.190(3) Uani 1 1 d . U . . .
H1_12 H 0.848015 0.545168 0.767967 0.285 Uiso 1 1 d R U . B .

loop_
_atom_site_aniso_label
_atom_site_aniso_U_11
_atom_site_aniso_U_22
_atom_site_aniso_U_33
_atom_site_aniso_U_23
_atom_site_aniso_U_13
_atom_site_aniso_U_12
Si01 0.0588(8) 0.0719(9) 0.0621(9) 0.0016(7) 0.0213(7) -0.0023(7)
Si02 0.0514(9) 0.1239(16) 0.1081(14) -0.0368(12) 0.0236(9) -0.0006(9)
Na1 0.168(3) 0.147(3) 0.133(3) 0.049(2) 0.085(3) 0.056(3)
Na2 0.0729(18) 0.0541(16) 0.0569(17) 0.0037(12) 0.0280(14) -0.0028(13)
Na2A 0.088(5) 0.070(5) 0.087(6) 0.001(4) 0.025(4) 0.007(4)
Na3 0.0640(15) 0.118(2) 0.164(3) -0.016(2) 0.0163(17) -0.0108(15)
Na4 0.097(7) 0.189(10) 0.129(8) -0.029(7) 0.022(6) 0.017(7)
Na6 0.169(9) 0.086(6) 0.133(7) -0.003(5) 0.081(7) 0.010(5)
Na5 0.219(13) 0.125(9) 0.194(12) -0.007(8) 0.091(10) -0.008(9)
O4 0.050(5) 0.183(11) 0.156(10) 0.027(8) 0.000(6) -0.012(6)
O2 0.128(7) 0.157(8) 0.181(8) -0.052(6) 0.053(6) 0.075(6)
O3 0.096(7) 0.112(8) 0.165(11) 0.021(7) -0.034(7) -0.012(6)
O5 0.071(6) 0.245(15) 0.170(11) 0.078(11) 0.036(7) -0.019(8)
O1_1 0.051(2) 0.151(4) 0.114(4) -0.049(3) 0.015(2) -0.007(3)
C1_1 0.059(3) 0.135(6) 0.112(5) -0.047(5) 0.033(3) -0.013(4)
C2_1 0.063(4) 0.165(7) 0.106(5) -0.067(5) 0.024(4) -0.018(4)
C3_1 0.080(4) 0.140(6) 0.134(6) -0.075(5) 0.051(4) -0.033(4)
C4_1 0.082(4) 0.131(6) 0.132(6) -0.067(5) 0.055(4) -0.035(4)
C5_1 0.064(3) 0.109(5) 0.118(5) -0.052(4) 0.048(3) -0.022(3)
C6_1 0.056(3) 0.115(5) 0.111(5) -0.052(4) 0.040(3) -0.024(3)
C7_1 0.064(4) 0.112(5) 0.135(5) -0.049(4) 0.055(4) -0.022(4)
C8_1 0.056(3) 0.092(4) 0.119(5) -0.030(4) 0.044(3) -0.015(3)
C9_1 0.060(3) 0.081(4) 0.159(6) -0.024(4) 0.031(4) -0.002(3)
C10_1 0.061(4) 0.083(4) 0.165(7) -0.031(5) 0.027(4) -0.008(3)
C11_1 0.065(4) 0.095(5) 0.149(6) -0.029(4) 0.042(4) -0.005(3)
C12_1 0.073(4) 0.086(4) 0.144(6) -0.014(4) 0.051(4) -0.010(3)
C13_1 0.071(4) 0.093(5) 0.133(6) -0.029(4) 0.054(4) -0.016(3)
C14_1 0.072(4) 0.104(5) 0.144(6) -0.031(5) 0.031(4) -0.001(4)
C15_1 0.070(4) 0.080(4) 0.166(6) -0.019(4) 0.048(4) -0.012(3)
C16_1 0.155(7) 0.086(5) 0.200(8) -0.026(5) 0.123(6) -0.025(5)
C17_1 0.151(7) 0.078(5) 0.178(7) -0.025(5) 0.102(6) -0.035(5)
C18_1 0.057(3) 0.075(4) 0.104(4) 0.027(3) 0.027(3) -0.002(3)
C19_1 0.099(5) 0.089(5) 0.322(11) 0.026(6) 0.117(6) 0.020(4)
C20_1 0.092(5) 0.097(6) 0.329(11) 0.021(7) 0.110(6) 0.004(4)
C21_1 0.075(4) 0.087(4) 0.061(3) 0.019(3) 0.018(3) -0.018(3)
C22_1 0.099(4) 0.067(3) 0.055(3) 0.008(3) 0.027(3) -0.002(3)
C23_1 0.066(3) 0.069(3) 0.059(3) 0.008(3) 0.020(3) -0.003(3)
C24_1 0.091(4) 0.065(3) 0.059(3) 0.005(3) 0.023(3) 0.010(3)
C25_1 0.107(5) 0.091(4) 0.066(4) 0.011(3) 0.033(3) 0.018(4)
C26_1 0.138(6) 0.060(4) 0.074(4) 0.008(3) 0.033(4) 0.017(4)
C27_1 0.113(5) 0.079(4) 0.061(3) 0.012(3) 0.025(3) -0.012(4)
N1_1 0.062(3) 0.099(4) 0.116(4) -0.040(3) 0.044(3) -0.017(3)
N2_1 0.074(3) 0.076(3) 0.077(3) 0.010(3) 0.023(3) -0.011(2)
O2_1 0.055(2) 0.100(3) 0.102(3) -0.034(2) 0.025(2) -0.011(2)
O3_1 0.072(3) 0.096(3) 0.167(5) -0.049(3) 0.057(3) -0.011(2)
O4_1 0.102(3) 0.097(3) 0.071(3) 0.015(2) 0.014(2) -0.035(3)
O5_1 0.064(2) 0.068(2) 0.061(2) -0.0010(17) 0.0249(17) -0.0078(17)
O6_1 0.065(2) 0.079(3) 0.076(2) 0.004(2) 0.0243(19) 0.0070(19)
O1_2 0.059(2) 0.087(3) 0.071(2) 0.004(2) 0.0190(18) -0.0078(19)
C1_2 0.063(3) 0.071(3) 0.080(4) 0.000(3) 0.032(3) -0.006(3)
C2_2 0.072(4) 0.087(4) 0.092(4) -0.004(3) 0.032(3) -0.015(3)
C3_2 0.094(4) 0.088(4) 0.104(5) 0.014(4) 0.052(4) -0.015(4)
C4_2 0.080(4) 0.082(4) 0.079(4) 0.010(3) 0.035(3) -0.007(3)
C5_2 0.071(3) 0.062(3) 0.064(3) 0.003(2) 0.033(3) 0.004(2)
C6_2 0.063(3) 0.060(3) 0.070(3) 0.001(3) 0.032(3) 0.001(2)
C7_2 0.074(3) 0.047(3) 0.063(3) 0.001(2) 0.032(3) 0.007(2)
C8_2 0.063(3) 0.050(3) 0.062(3) 0.010(2) 0.023(2) 0.010(2)
C9_2 0.072(3) 0.068(3) 0.062(3) 0.001(3) 0.026(3) 0.006(3)
C10_2 0.068(3) 0.065(3) 0.074(4) 0.004(3) 0.032(3) 0.002(3)
C11_2 0.066(3) 0.053(3) 0.080(4) 0.005(3) 0.024(3) 0.009(2)
C12_2 0.071(3) 0.054(3) 0.067(3) 0.007(2) 0.022(3) 0.012(2)
C13_2 0.067(3) 0.059(3) 0.062(3) 0.004(2) 0.027(3) 0.009(2)
C14_2 0.063(3) 0.069(3) 0.093(4) 0.002(3) 0.015(3) 0.004(3)
C15_2 0.060(3) 0.068(3) 0.070(3) 0.001(3) 0.022(3) 0.002(3)
C16_2 0.072(4) 0.089(4) 0.092(4) 0.022(3) 0.026(3) 0.012(3)
C17_2 0.069(4) 0.108(5) 0.081(4) 0.009(4) 0.030(3) 0.001(3)
C18_2 0.062(3) 0.086(4) 0.064(3) 0.001(3) 0.022(3) 0.013(3)
C19_2 0.080(4) 0.072(4) 0.077(4) 0.005(3) 0.036(3) 0.009(3)
C20_2 0.067(3) 0.071(3) 0.077(4) -0.001(3) 0.029(3) 0.012(3)
C21_2 0.096(5) 0.125(6) 0.084(4) 0.021(4) 0.035(4) 0.046(4)
C22_2 0.102(5) 0.143(6) 0.088(4) 0.035(4) 0.046(4) 0.058(4)
C23_2 0.078(4) 0.129(6) 0.086(4) 0.004(4) 0.020(3) 0.040(4)
C24_2 0.082(4) 0.154(7) 0.104(5) 0.011(5) 0.032(4) 0.047(5)
C25_2 0.136(7) 0.205(9) 0.144(7) 0.057(6) 0.076(6) 0.104(6)
C26_2 0.184(8) 0.202(9) 0.162(8) 0.083(7) 0.088(7) 0.122(7)
C27_2 0.141(7) 0.192(8) 0.150(7) 0.077(6) 0.084(6) 0.096(6)
N1_2 0.067(3) 0.061(2) 0.053(2) 0.0029(19) 0.022(2) 0.003(2)
N2_2 0.070(3) 0.096(4) 0.070(3) -0.001(3) 0.027(2) 0.017(3)
O2_2 0.0563(19) 0.067(2) 0.059(2) 0.0037(16) 0.0223(16) -0.0055(16)
O3_2 0.093(3) 0.070(2) 0.065(2) 0.0060(19) 0.031(2) -0.001(2)
O4_2 0.132(4) 0.143(5) 0.127(4) 0.063(3) 0.080(4) 0.067(4)
O5_2 0.057(2) 0.112(3) 0.095(3) -0.024(3) 0.024(2) 0.010(2)
O6_2 0.061(2) 0.134(4) 0.118(4) -0.022(3) 0.023(3) 0.025(3)
O1_3 0.065(2) 0.081(2) 0.061(2) 0.0022(19) 0.0164(17) -0.0007(18)
C1_3 0.080(4) 0.074(4) 0.064(3) -0.002(3) 0.020(3) 0.002(3)
C2_3 0.115(5) 0.105(5) 0.060(4) -0.003(3) 0.012(4) 0.020(4)
C3_3 0.152(7) 0.141(7) 0.067(4) -0.017(4) 0.015(5) 0.029(6)
C4_3 0.151(7) 0.118(6) 0.072(4) -0.023(4) 0.026(4) 0.032(5)
C5_3 0.100(4) 0.092(4) 0.068(4) -0.013(3) 0.026(3) 0.009(4)
C6_3 0.085(4) 0.070(3) 0.059(3) -0.004(3) 0.025(3) -0.010(3)
C7_3 0.110(5) 0.087(4) 0.072(4) -0.015(3) 0.029(4) 0.012(4)
C8_3 0.068(3) 0.072(3) 0.077(4) -0.015(3) 0.027(3) -0.004(3)
C9_3 0.099(5) 0.069(4) 0.095(5) -0.016(3) 0.031(4) 0.003(3)
C10_3 0.094(4) 0.078(4) 0.081(4) -0.015(3) 0.034(3) -0.010(3)
C11_3 0.064(3) 0.087(4) 0.077(4) -0.002(3) 0.029(3) -0.008(3)
C12_3 0.085(4) 0.072(4) 0.095(4) -0.023(3) 0.025(4) 0.003(3)
C13_3 0.084(4) 0.061(3) 0.090(4) -0.017(3) 0.020(3) -0.001(3)
C14_3 0.070(3) 0.100(4) 0.085(4) -0.001(3) 0.037(3) -0.002(3)
C15_3 0.066(3) 0.091(4) 0.072(4) -0.012(3) 0.032(3) -0.005(3)
C16_3 0.083(4) 0.136(6) 0.083(4) -0.043(4) 0.042(3) -0.024(4)
C17_3 0.085(4) 0.135(6) 0.091(5) -0.047(4) 0.037(4) -0.031(4)
C18_3 0.058(3) 0.080(4) 0.073(3) -0.011(3) 0.027(3) -0.005(3)
C19_3 0.076(4) 0.102(4) 0.081(4) -0.025(3) 0.039(3) -0.024(3)
C20_3 0.071(4) 0.115(5) 0.089(4) -0.027(4) 0.030(3) -0.021(4)
C21_3 0.066(3) 0.085(4) 0.090(4) -0.021(3) 0.032(3) -0.007(3)
C22_3 0.067(3) 0.095(4) 0.102(4) -0.029(4) 0.045(3) -0.009(3)
C23_3 0.061(3) 0.092(4) 0.110(5) -0.038(4) 0.037(3) -0.004(3)
C24_3 0.058(3) 0.109(5) 0.118(5) -0.036(4) 0.043(4) -0.007(3)
C25_3 0.070(4) 0.112(5) 0.142(6) -0.043(5) 0.056(4) -0.009(4)
C26_3 0.088(4) 0.121(5) 0.133(6) -0.043(5) 0.069(4) -0.023(4)
C27_3 0.087(4) 0.118(5) 0.114(5) -0.043(4) 0.053(4) -0.019(4)
N1_3 0.079(3) 0.071(3) 0.083(3) -0.013(3) 0.022(3) 0.005(2)
N2_3 0.061(3) 0.098(4) 0.078(3) -0.016(3) 0.027(2) -0.009(2)
O2_3 0.068(2) 0.069(2) 0.057(2) -0.0021(17) 0.0219(17) 0.0001(17)
O3_3 0.157(5) 0.114(4) 0.084(3) -0.024(3) 0.035(3) 0.046(3)
O4_3 0.072(3) 0.148(4) 0.092(3) -0.028(3) 0.037(2) -0.022(3)
O5_3 0.054(2) 0.102(3) 0.095(3) -0.028(2) 0.029(2) -0.002(2)
O6_3 0.053(2) 0.134(4) 0.125(4) -0.045(3) 0.037(2) -0.013(2)
C1_4 0.141(8) 0.164(9) 0.157(8) 0.070(7) 0.070(7) 0.047(7)
O1_4 0.163(6) 0.189(6) 0.143(5) 0.062(5) 0.065(5) 0.078(5)
C1_5 0.122(12) 0.221(19) 0.110(12) 0.108(12) 0.057(11) 0.071(12)
O1_5 0.086(7) 0.201(14) 0.165(11) 0.120(10) 0.043(8) 0.037(8)
C1_6 0.143(10) 0.183(12) 0.37(2) -0.025(13) 0.098(12) -0.048(9)
O1_6 0.138(5) 0.174(6) 0.169(6) 0.037(5) 0.082(5) 0.031(5)
C1_8 0.372(19) 0.110(8) 0.150(10) -0.015(7) 0.095(12) 0.003(10)
O1_8 0.221(8) 0.165(7) 0.235(9) 0.040(7) 0.129(8) 0.000(6)
O1_10 0.161(7) 0.63(2) 0.127(6) 0.123(10) 0.034(5) 0.135(11)
C1_11 0.170(11) 0.419(18) 0.292(14) 0.168(13) 0.071(11) 0.013(13)
C2_11 0.212(14) 0.40(2) 0.294(18) 0.200(17) 0.127(13) 0.090(15)
C3_11 0.213(13) 0.308(16) 0.263(15) 0.124(12) 0.072(12) 0.047(12)
C4_11 0.285(16) 0.127(8) 0.129(8) 0.008(7) 0.085(10) 0.062(10)
O1_11 0.145(6) 0.370(12) 0.209(8) 0.134(8) 0.082(6) 0.076(7)
C1_12 0.123(7) 0.196(10) 0.167(10) -0.006(8) 0.082(7) 0.024(7)
O1_12 0.143(5) 0.238(8) 0.157(6) -0.078(6) 0.029(5) 0.037(5)

loop_
_atom_type_symbol
_atom_type_description
_atom_type_scat_dispersion_real
_atom_type_scat_dispersion_imag
_atom_type_scat_source
C C 0.0181 0.0091 'International Tables Vol C Tables 4.2.6.8 and 6.1.1.4'
N N 0.0311 0.0180 'International Tables Vol C Tables 4.2.6.8 and 6.1.1.4'
O O 0.0492 0.0322 'International Tables Vol C Tables 4.2.6.8 and 6.1.1.4'
Si Si 0.2541 0.3302 'International Tables Vol C Tables 4.2.6.8 and 6.1.1.4'
Na Na 0.1353 0.1239 'International Tables Vol C Tables 4.2.6.8 and 6.1.1.4'
H H 0.0000 0.0000 'International Tables Vol C Tables 4.2.6.8 and 6.1.1.4'

loop_
_geom_angle_atom_site_label_1
_geom_angle_atom_site_label_2
_geom_angle_atom_site_label_3
_geom_angle
_geom_angle_site_symmetry_1
_geom_angle_site_symmetry_3
_geom_angle_publ_flag
O2_3 Si01 O1_3 88.20(17) . . ?
O2_3 Si01 O1_2 94.97(19) . . ?
O1_3 Si01 O1_2 89.35(18) . . ?
O2_3 Si01 O6_1 173.84(19) . . ?
O1_3 Si01 O6_1 87.69(18) . . ?
O1_2 Si01 O6_1 89.58(19) . . ?
O2_3 Si01 O2_2 89.29(17) . . ?
O1_3 Si01 O2_2 175.96(19) . . ?
O1_2 Si01 O2_2 87.71(16) . . ?
O6_1 Si01 O2_2 95.06(18) . . ?
O2_3 Si01 O5_1 87.95(17) . . ?
O1_3 Si01 O5_1 97.08(18) . . ?
O1_2 Si01 O5_1 173.03(19) . . ?
O6_1 Si01 O5_1 88.01(18) . . ?
O2_2 Si01 O5_1 85.99(16) . . ?
O2_3 Si01 Na4 128.0(3) . . ?
O1_3 Si01 Na4 55.8(3) . . ?
O1_2 Si01 Na4 53.8(3) . . ?
O6_1 Si01 Na4 52.4(3) . . ?
O2_2 Si01 Na4 124.0(3) . . ?
O5_1 Si01 Na4 128.5(3) . . ?
O5_3 Si02 O6_2 94.2(2) . . ?
O5_3 Si02 O5_2 87.9(2) . . ?
O6_2 Si02 O5_2 88.0(2) . . ?
O5_3 Si02 O2_1 87.3(2) . . ?
O6_2 Si02 O2_1 175.3(3) . . ?
O5_2 Si02 O2_1 87.7(2) . . ?
O5_3 Si02 O1_1 173.9(3) . . ?
O6_2 Si02 O1_1 90.8(2) . . ?
O5_2 Si02 O1_1 95.8(2) . . ?
O2_1 Si02 O1_1 88.0(2) . . ?
O5_3 Si02 O6_3 87.5(2) . . ?
O6_2 Si02 O6_3 89.7(3) . . ?
O5_2 Si02 O6_3 174.7(2) . . ?
O2_1 Si02 O6_3 94.8(2) . . ?
O1_1 Si02 O6_3 89.0(2) . . ?
O5_3 Si02 Na3 127.97(16) . 3_566 ?
O6_2 Si02 Na3 77.47(18) . 3_566 ?
O5_2 Si02 Na3 141.65(17) . 3_566 ?
O2_1 Si02 Na3 105.03(16) . 3_566 ?
O1_1 Si02 Na3 49.95(17) . 3_566 ?
O6_3 Si02 Na3 41.97(15) . 3_566 ?
O1_5 Na1 O4_2 108.2(4) . . ?
O1_5 Na1 O4_3 119.0(5) . 4_575 ?
O4_2 Na1 O4_3 103.8(3) . 4_575 ?
O1_5 Na1 C1_5 25.2(4) . . ?
O4_2 Na1 C1_5 99.0(4) . . ?
O4_3 Na1 C1_5 143.6(4) 4_575 . ?
O3_2 Na2 O4_1 112.45(19) . 3_666 ?
O3_2 Na2 O3_3 110.4(2) . 4_575 ?
O4_1 Na2 O3_3 102.09(19) 3_666 4_575 ?
O3_2 Na2 O1_6 111.8(2) . . ?
O4_1 Na2 O1_6 115.1(3) 3_666 . ?
O3_3 Na2 O1_6 104.1(3) 4_575 . ?
O3_3 Na2A O3_2 111.4(4) 4_575 . ?
O3_3 Na2A O4_1 95.7(4) 4_575 3_666 ?
O3_2 Na2A O4_1 100.9(3) . 3_666 ?
O3_3 Na2A O1_11 109.3(4) 4_575 . ?
O3_2 Na2A O1_11 99.7(4) . . ?
O4_1 Na2A O1_11 138.8(4) 3_666 . ?
O3_3 Na2A C1_11 84.4(4) 4_575 . ?
O3_2 Na2A C1_11 93.9(4) . . ?
O4_1 Na2A C1_11 164.1(5) 3_666 . ?
O1_11 Na2A C1_11 30.2(3) . . ?
O2 Na3 O3_1 104.6(4) . . ?
O2 Na3 O6_3 92.0(4) . 3_566 ?
O3_1 Na3 O6_3 109.7(2) . 3_566 ?
O2 Na3 O3 105.1(5) . . ?
O3_1 Na3 O3 98.0(3) . . ?
O6_3 Na3 O3 142.5(4) 3_566 . ?
O2 Na3 O1_1 149.5(4) . 3_566 ?
O3_1 Na3 O1_1 99.2(2) . 3_566 ?
O6_3 Na3 O1_1 61.88(16) 3_566 3_566 ?
O3 Na3 O1_1 89.8(4) . 3_566 ?
O2 Na3 Si02 118.2(4) . 3_566 ?
O3_1 Na3 Si02 114.67(16) . 3_566 ?
O6_3 Na3 Si02 31.34(13) 3_566 3_566 ?
O3 Na3 Si02 113.8(4) . 3_566 ?
O1_1 Na3 Si02 32.32(11) 3_566 3_566 ?
O4 Na4 O1_12 73.8(6) . . ?
O4 Na4 O5 78.6(7) . . ?
O1_12 Na4 O5 107.1(8) . . ?
O4 Na4 O1_10 72.6(6) . . ?
O1_12 Na4 O1_10 108.3(7) . . ?
O5 Na4 O1_10 124.9(7) . . ?
O4 Na4 O6_1 138.1(8) . . ?
O1_12 Na4 O6_1 77.6(4) . . ?
O5 Na4 O6_1 139.9(7) . . ?
O1_10 Na4 O6_1 88.4(6) . . ?
O4 Na4 O1_2 151.7(9) . . ?
O1_12 Na4 O1_2 97.3(5) . . ?
O5 Na4 O1_2 78.7(6) . . ?
O1_10 Na4 O1_2 135.0(6) . . ?
O6_1 Na4 O1_2 61.2(3) . . ?
O4 Na4 O1_3 143.2(8) . . ?
O1_12 Na4 O1_3 136.6(6) . . ?
O5 Na4 O1_3 103.5(6) . . ?
O1_10 Na4 O1_3 76.8(5) . . ?
O6_1 Na4 O1_3 59.2(3) . . ?
O1_2 Na4 O1_3 59.6(3) . . ?
O4 Na4 Si01 172.3(8) . . ?
O1_12 Na4 Si01 104.5(5) . . ?
O5 Na4 Si01 109.0(6) . . ?
O1_10 Na4 Si01 101.2(5) . . ?
O6_1 Na4 Si01 35.29(17) . . ?
O1_2 Na4 Si01 35.31(17) . . ?
O1_3 Na4 Si01 35.23(16) . . ?
C1_1 O1_1 Si02 112.3(4) . . ?
C1_1 O1_1 Na3 110.5(4) . 3_566 ?
Si02 O1_1 Na3 97.7(2) . 3_566 ?
O1_1 C1_1 C2_1 127.4(6) . . ?
O1_1 C1_1 C6_1 114.0(5) . . ?
C2_1 C1_1 C6_1 118.5(6) . . ?
C3_1 C2_1 C1_1 119.6(6) . . ?
C2_1 C3_1 C4_1 122.1(6) . . ?
C3_1 C4_1 C5_1 120.2(6) . . ?
C6_1 C5_1 C4_1 117.2(5) . . ?
C6_1 C5_1 C7_1 123.9(5) . . ?
C4_1 C5_1 C7_1 118.8(5) . . ?
O2_1 C6_1 C5_1 125.3(5) . . ?
O2_1 C6_1 C1_1 112.3(5) . . ?
C5_1 C6_1 C1_1 122.4(5) . . ?
O3_1 C7_1 N1_1 123.1(6) . . ?
O3_1 C7_1 C5_1 122.1(5) . . ?
N1_1 C7_1 C5_1 114.8(5) . . ?
C13_1 C8_1 C9_1 119.5(5) . . ?
C13_1 C8_1 N1_1 124.6(5) . . ?
C9_1 C8_1 N1_1 115.9(5) . . ?
C8_1 C9_1 C10_1 120.2(6) . . ?
C9_1 C10_1 C11_1 120.3(6) . . ?
C12_1 C11_1 C10_1 118.5(6) . . ?
C12_1 C11_1 C14_1 121.2(6) . . ?
C10_1 C11_1 C14_1 120.2(5) . . ?
C11_1 C12_1 C13_1 121.5(6) . . ?
C8_1 C13_1 C12_1 120.0(6) . . ?
C15_1 C14_1 C11_1 113.0(6) . . ?
C16_1 C15_1 C20_1 116.2(6) . . ?
C16_1 C15_1 C14_1 123.0(6) . . ?
C20_1 C15_1 C14_1 120.3(6) . . ?
C15_1 C16_1 C17_1 123.9(6) . . ?
C18_1 C17_1 C16_1 120.8(6) . . ?
C17_1 C18_1 C19_1 117.2(5) . . ?
C17_1 C18_1 N2_1 120.5(5) . . ?
C19_1 C18_1 N2_1 122.0(5) . . ?
C18_1 C19_1 C20_1 120.7(6) . . ?
C15_1 C20_1 C19_1 120.1(6) . . ?
O4_1 C21_1 N2_1 123.7(5) . . ?
O4_1 C21_1 C22_1 119.2(5) . . ?
N2_1 C21_1 C22_1 117.1(5) . . ?
C23_1 C22_1 C27_1 117.4(5) . . ?
C23_1 C22_1 C21_1 123.6(5) . . ?
C27_1 C22_1 C21_1 119.0(5) . . ?
O5_1 C23_1 C22_1 125.9(5) . . ?
O5_1 C23_1 C24_1 113.2(4) . . ?
C22_1 C23_1 C24_1 120.9(5) . . ?
O6_1 C24_1 C25_1 124.6(5) . . ?
O6_1 C24_1 C23_1 113.8(4) . . ?
C25_1 C24_1 C23_1 121.6(5) . . ?
C24_1 C25_1 C26_1 117.5(6) . . ?
C27_1 C26_1 C25_1 120.7(6) . . ?
C26_1 C27_1 C22_1 121.7(6) . . ?
C7_1 N1_1 C8_1 128.9(5) . . ?
C21_1 N2_1 C18_1 126.9(5) . . ?
C6_1 O2_1 Si02 113.0(4) . . ?
C7_1 O3_1 Na3 147.8(4) . . ?
C21_1 O4_1 Na2 160.8(4) . 3_666 ?
C21_1 O4_1 Na2A 146.4(5) . 3_666 ?
Na2 O4_1 Na2A 43.5(2) 3_666 3_666 ?
C23_1 O5_1 Si01 110.9(3) . . ?
C24_1 O6_1 Si01 111.0(3) . . ?
C24_1 O6_1 Na4 148.0(5) . . ?
Si01 O6_1 Na4 92.3(3) . . ?
C1_2 O1_2 Si01 112.8(3) . . ?
C1_2 O1_2 Na4 127.3(4) . . ?
Si01 O1_2 Na4 90.9(4) . . ?
O1_2 C1_2 C2_2 126.7(5) . . ?
O1_2 C1_2 C6_2 113.7(4) . . ?
C2_2 C1_2 C6_2 119.6(5) . . ?
C1_2 C2_2 C3_2 119.0(5) . . ?
C4_2 C3_2 C2_2 121.9(5) . . ?
C3_2 C4_2 C5_2 120.2(5) . . ?
C6_2 C5_2 C4_2 117.5(4) . . ?
C6_2 C5_2 C7_2 123.7(4) . . ?
C4_2 C5_2 C7_2 118.8(4) . . ?
O2_2 C6_2 C5_2 125.7(4) . . ?
O2_2 C6_2 C1_2 112.5(4) . . ?
C5_2 C6_2 C1_2 121.8(4) . . ?
O3_2 C7_2 N1_2 122.4(4) . . ?
O3_2 C7_2 C5_2 121.5(4) . . ?
N1_2 C7_2 C5_2 116.1(4) . . ?
C13_2 C8_2 C9_2 118.8(4) . . ?
C13_2 C8_2 N1_2 125.0(4) . . ?
C9_2 C8_2 N1_2 116.1(4) . . ?
C10_2 C9_2 C8_2 120.8(5) . . ?
C9_2 C10_2 C11_2 120.8(5) . . ?
C12_2 C11_2 C10_2 117.5(4) . . ?
C12_2 C11_2 C14_2 121.1(5) . . ?
C10_2 C11_2 C14_2 121.4(5) . . ?
C11_2 C12_2 C13_2 121.9(5) . . ?
C8_2 C13_2 C12_2 120.2(5) . . ?
C11_2 C14_2 C15_2 114.5(4) . . ?
C16_2 C15_2 C20_2 117.4(5) . . ?
C16_2 C15_2 C14_2 121.9(5) . . ?
C20_2 C15_2 C14_2 120.5(5) . . ?
C15_2 C16_2 C17_2 122.1(5) . . ?
C18_2 C17_2 C16_2 120.3(5) . . ?
C17_2 C18_2 C19_2 118.4(5) . . ?
C17_2 C18_2 N2_2 116.7(5) . . ?
C19_2 C18_2 N2_2 124.9(5) . . ?
C18_2 C19_2 C20_2 119.5(5) . . ?
C15_2 C20_2 C19_2 122.2(5) . . ?
O4_2 C21_2 N2_2 123.5(5) . . ?
O4_2 C21_2 C22_2 120.4(6) . . ?
N2_2 C21_2 C22_2 115.9(6) . . ?
C23_2 C22_2 C27_2 117.3(5) . . ?
C23_2 C22_2 C21_2 123.4(6) . . ?
C27_2 C22_2 C21_2 119.3(6) . . ?
O5_2 C23_2 C22_2 125.9(5) . . ?
O5_2 C23_2 C24_2 112.1(6) . . ?
C22_2 C23_2 C24_2 121.9(6) . . ?
O6_2 C24_2 C25_2 125.9(6) . . ?
O6_2 C24_2 C23_2 113.7(6) . . ?
C25_2 C24_2 C23_2 120.5(6) . . ?
C24_2 C25_2 C26_2 118.1(6) . . ?
C27_2 C26_2 C25_2 121.4(7) . . ?
C26_2 C27_2 C22_2 120.8(7) . . ?
C7_2 N1_2 C8_2 130.8(4) . . ?
C21_2 N2_2 C18_2 128.4(5) . . ?
C6_2 O2_2 Si01 113.1(3) . . ?
C7_2 O3_2 Na2 155.2(4) . . ?
C7_2 O3_2 Na2A 156.5(4) . . ?
C21_2 O4_2 Na1 164.8(5) . . ?
C23_2 O5_2 Si02 112.4(4) . . ?
C24_2 O6_2 Si02 111.9(4) . . ?
C1_3 O1_3 Si01 112.2(3) . . ?
C1_3 O1_3 Na4 131.4(5) . . ?
Si01 O1_3 Na4 89.0(3) . . ?
O1_3 C1_3 C2_3 126.6(5) . . ?
O1_3 C1_3 C6_3 114.0(4) . . ?
C2_3 C1_3 C6_3 119.4(5) . . ?
C3_3 C2_3 C1_3 119.3(6) . . ?
C2_3 C3_3 C4_3 121.3(6) . . ?
C3_3 C4_3 C5_3 120.9(6) . . ?
C6_3 C5_3 C4_3 117.3(5) . . ?
C6_3 C5_3 C7_3 123.6(5) . . ?
C4_3 C5_3 C7_3 119.1(5) . . ?
O2_3 C6_3 C5_3 126.0(5) . . ?
O2_3 C6_3 C1_3 112.1(4) . . ?
C5_3 C6_3 C1_3 121.9(5) . . ?
O3_3 C7_3 N1_3 123.4(5) . . ?
O3_3 C7_3 C5_3 122.4(5) . . ?
N1_3 C7_3 C5_3 114.1(5) . . ?
C13_3 C8_3 C9_3 118.7(5) . . ?
C13_3 C8_3 N1_3 124.3(5) . . ?
C9_3 C8_3 N1_3 117.0(5) . . ?
C10_3 C9_3 C8_3 121.4(5) . . ?
C9_3 C10_3 C11_3 120.0(5) . . ?
C12_3 C11_3 C10_3 117.7(5) . . ?
C12_3 C11_3 C14_3 121.8(5) . . ?
C10_3 C11_3 C14_3 120.5(5) . . ?
C11_3 C12_3 C13_3 122.2(5) . . ?
C8_3 C13_3 C12_3 120.1(5) . . ?
C11_3 C14_3 C15_3 113.0(5) . . ?
C16_3 C15_3 C20_3 117.8(5) . . ?
C16_3 C15_3 C14_3 120.7(5) . . ?
C20_3 C15_3 C14_3 121.5(5) . . ?
C15_3 C16_3 C17_3 121.3(5) . . ?
C18_3 C17_3 C16_3 120.9(5) . . ?
C17_3 C18_3 C19_3 118.5(5) . . ?
C17_3 C18_3 N2_3 117.2(5) . . ?
C19_3 C18_3 N2_3 124.1(5) . . ?
C18_3 C19_3 C20_3 119.4(5) . . ?
C15_3 C20_3 C19_3 122.1(5) . . ?
O4_3 C21_3 N2_3 123.4(5) . . ?
O4_3 C21_3 C22_3 120.4(5) . . ?
N2_3 C21_3 C22_3 116.1(5) . . ?
C23_3 C22_3 C27_3 117.2(5) . . ?
C23_3 C22_3 C21_3 122.4(5) . . ?
C27_3 C22_3 C21_3 120.5(5) . . ?
O5_3 C23_3 C22_3 125.7(5) . . ?
O5_3 C23_3 C24_3 113.2(5) . . ?
C22_3 C23_3 C24_3 121.1(5) . . ?
O6_3 C24_3 C25_3 125.9(5) . . ?
O6_3 C24_3 C23_3 112.9(5) . . ?
C25_3 C24_3 C23_3 121.3(5) . . ?
C24_3 C25_3 C26_3 118.5(5) . . ?
C27_3 C26_3 C25_3 120.6(6) . . ?
C26_3 C27_3 C22_3 121.4(6) . . ?
C7_3 N1_3 C8_3 129.2(5) . . ?
C21_3 N2_3 C18_3 130.0(5) . . ?
C6_3 O2_3 Si01 113.2(3) . . ?
C7_3 O3_3 Na2A 146.2(6) . 4_576 ?
C7_3 O3_3 Na2 166.1(6) . 4_576 ?
C21_3 O4_3 Na1 136.7(4) . 4_576 ?
C23_3 O5_3 Si02 112.1(3) . . ?
C24_3 O6_3 Si02 112.0(3) . . ?
C24_3 O6_3 Na3 141.2(4) . 3_566 ?
Si02 O6_3 Na3 106.7(2) . 3_566 ?
O1_5 C1_5 Na1 38.6(7) . . ?
C1_5 O1_5 Na1 116.3(11) . . ?
C1_6 O1_6 Na2 121.4(8) . . ?
C1_6 O1_6 Na6 109.0(8) . . ?
C2_11 C1_11 O1_11 114.2(13) . . ?
C2_11 C1_11 Na2A 115.0(14) . . ?
O1_11 C1_11 Na2A 66.5(9) . . ?
O1_11 C3_11 C4_11 93.1(13) . . ?
C3_11 O1_11 C1_11 101.6(11) . . ?
C3_11 O1_11 Na2A 95.4(11) . . ?
C1_11 O1_11 Na2A 83.3(10) . . ?
C1_12 O1_12 Na4 148.1(8) . . ?

loop_
_geom_bond_atom_site_label_1
_geom_bond_atom_site_label_2
_geom_bond_distance
_geom_bond_site_symmetry_2
_geom_bond_publ_flag
Si01 O2_3 1.772(4) . ?
Si01 O1_3 1.775(4) . ?
Si01 O1_2 1.778(4) . ?
Si01 O6_1 1.779(4) . ?
Si01 O2_2 1.789(4) . ?
Si01 O5_1 1.798(4) . ?
Si01 Na4 3.076(11) . ?
Si02 O5_3 1.773(4) . ?
Si02 O6_2 1.778(5) . ?
Si02 O5_2 1.778(5) . ?
Si02 O2_1 1.785(5) . ?
Si02 O1_1 1.786(5) . ?
Si02 O6_3 1.797(5) . ?
Si02 Na3 3.310(3) 3_566 ?
Na1 O1_5 2.136(12) . ?
Na1 O4_2 2.193(6) . ?
Na1 O4_3 2.271(6) 4_575 ?
Na1 C1_5 3.07(2) . ?
Na2 O3_2 2.213(5) . ?
Na2 O4_1 2.256(5) 3_666 ?
Na2 O3_3 2.272(5) 4_575 ?
Na2 O1_6 2.321(7) . ?
Na2A O3_3 2.193(10) 4_575 ?
Na2A O3_2 2.267(9) . ?
Na2A O4_1 2.547(9) 3_666 ?
Na2A O1_11 2.855(14) . ?
Na2A C1_11 3.09(3) . ?
Na3 O2 2.214(10) . ?
Na3 O3_1 2.230(6) . ?
Na3 O6_3 2.311(5) 3_566 ?
Na3 O3 2.366(11) . ?
Na3 O1_1 2.557(6) 3_566 ?
Na4 O4 1.901(14) . ?
Na4 O1_12 1.998(14) . ?
Na4 O5 2.07(2) . ?
Na4 O1_10 2.249(19) . ?
Na4 O6_1 2.438(12) . ?
Na4 O1_2 2.481(13) . ?
Na4 O1_3 2.544(12) . ?
Na6 O1_6 2.850(11) . ?
O1_1 C1_1 1.354(6) . ?
C1_1 C2_1 1.386(7) . ?
C1_1 C6_1 1.412(7) . ?
C2_1 C3_1 1.369(8) . ?
C3_1 C4_1 1.379(8) . ?
C4_1 C5_1 1.410(6) . ?
C5_1 C6_1 1.385(7) . ?
C5_1 C7_1 1.481(7) . ?
C6_1 O2_1 1.359(5) . ?
C7_1 O3_1 1.246(6) . ?
C7_1 N1_1 1.356(6) . ?
C8_1 C13_1 1.377(7) . ?
C8_1 C9_1 1.392(6) . ?
C8_1 N1_1 1.412(6) . ?
C9_1 C10_1 1.393(7) . ?
C10_1 C11_1 1.406(7) . ?
C11_1 C12_1 1.368(7) . ?
C11_1 C14_1 1.519(7) . ?
C12_1 C13_1 1.399(7) . ?
C14_1 C15_1 1.519(7) . ?
C15_1 C16_1 1.321(7) . ?
C15_1 C20_1 1.361(7) . ?
C16_1 C17_1 1.381(7) . ?
C17_1 C18_1 1.326(7) . ?
C18_1 C19_1 1.376(7) . ?
C18_1 N2_1 1.411(6) . ?
C19_1 C20_1 1.410(7) . ?
C21_1 O4_1 1.254(6) . ?
C21_1 N2_1 1.337(6) . ?
C21_1 C22_1 1.477(6) . ?
C22_1 C23_1 1.400(6) . ?
C22_1 C27_1 1.401(7) . ?
C23_1 O5_1 1.339(5) . ?
C23_1 C24_1 1.407(6) . ?
C24_1 O6_1 1.357(6) . ?
C24_1 C25_1 1.373(7) . ?
C25_1 C26_1 1.431(7) . ?
C26_1 C27_1 1.378(7) . ?
O1_2 C1_2 1.352(5) . ?
C1_2 C2_2 1.374(6) . ?
C1_2 C6_2 1.411(6) . ?
C2_2 C3_2 1.384(7) . ?
C3_2 C4_2 1.378(7) . ?
C4_2 C5_2 1.410(6) . ?
C5_2 C6_2 1.382(6) . ?
C5_2 C7_2 1.481(6) . ?
C6_2 O2_2 1.354(5) . ?
C7_2 O3_2 1.248(5) . ?
C7_2 N1_2 1.342(5) . ?
C8_2 C13_2 1.375(6) . ?
C8_2 C9_2 1.389(6) . ?
C8_2 N1_2 1.409(5) . ?
C9_2 C10_2 1.378(6) . ?
C10_2 C11_2 1.398(6) . ?
C11_2 C12_2 1.381(6) . ?
C11_2 C14_2 1.524(6) . ?
C12_2 C13_2 1.384(6) . ?
C14_2 C15_2 1.528(6) . ?
C15_2 C16_2 1.347(6) . ?
C15_2 C20_2 1.364(6) . ?
C16_2 C17_2 1.400(7) . ?
C17_2 C18_2 1.370(6) . ?
C18_2 C19_2 1.376(6) . ?
C18_2 N2_2 1.420(5) . ?
C19_2 C20_2 1.403(6) . ?
C21_2 O4_2 1.251(6) . ?
C21_2 N2_2 1.340(6) . ?
C21_2 C22_2 1.485(7) . ?
C22_2 C23_2 1.394(7) . ?
C22_2 C27_2 1.413(8) . ?
C23_2 O5_2 1.350(6) . ?
C23_2 C24_2 1.418(7) . ?
C24_2 O6_2 1.351(7) . ?
C24_2 C25_2 1.365(8) . ?
C25_2 C26_2 1.432(8) . ?
C26_2 C27_2 1.380(8) . ?
O1_3 C1_3 1.352(5) . ?
C1_3 C2_3 1.386(6) . ?
C1_3 C6_3 1.408(6) . ?
C2_3 C3_3 1.374(7) . ?
C3_3 C4_3 1.383(7) . ?
C4_3 C5_3 1.406(7) . ?
C5_3 C6_3 1.384(6) . ?
C5_3 C7_3 1.472(7) . ?
C6_3 O2_3 1.356(5) . ?
C7_3 O3_3 1.249(6) . ?
C7_3 N1_3 1.358(6) . ?
C8_3 C13_3 1.369(6) . ?
C8_3 C9_3 1.390(6) . ?
C8_3 N1_3 1.411(6) . ?
C9_3 C10_3 1.385(7) . ?
C10_3 C11_3 1.404(6) . ?
C11_3 C12_3 1.373(6) . ?
C11_3 C14_3 1.514(6) . ?
C12_3 C13_3 1.393(6) . ?
C14_3 C15_3 1.519(6) . ?
C15_3 C16_3 1.342(6) . ?
C15_3 C20_3 1.370(6) . ?
C16_3 C17_3 1.400(7) . ?
C17_3 C18_3 1.358(6) . ?
C18_3 C19_3 1.374(6) . ?
C18_3 N2_3 1.403(5) . ?
C19_3 C20_3 1.393(6) . ?
C21_3 O4_3 1.246(6) . ?
C21_3 N2_3 1.335(6) . ?
C21_3 C22_3 1.475(6) . ?
C22_3 C23_3 1.399(6) . ?
C22_3 C27_3 1.415(7) . ?
C23_3 O5_3 1.349(6) . ?
C23_3 C24_3 1.415(6) . ?
C24_3 O6_3 1.343(6) . ?
C24_3 C25_3 1.362(7) . ?
C25_3 C26_3 1.421(7) . ?
C26_3 C27_3 1.386(7) . ?
C1_4 O1_4 1.375(9) . ?
C1_5 O1_5 1.458(9) . ?
C1_6 O1_6 1.312(12) . ?
C1_8 O1_8 1.405(12) . ?
C1_11 C2_11 1.553(19) . ?
C1_11 O1_11 1.567(18) . ?
C3_11 O1_11 1.407(17) . ?
C3_11 C4_11 1.486(9) . ?
C1_12 O1_12 1.357(11) . ?
